data_7705836
loop_
_publ_author_name
'Ou, Ya-Ping'
'Zhang, Jing'
'Hu, Yuxuan'
'Yin, Jun'
'Chi, Chunyan'
'Liu, Sheng Hua'

_publ_section_title
;
 Oxidized divinyl oligoacene-bridged diruthenium complexes: bridged
 localized radical characters and reduced aromaticity in bridge cores.
;
_journal_issue 46
_journal_name_full 'Dalton transactions (Cambridge, England : 2003)'
_journal_page_first 16877
_journal_page_last 16886
_journal_paper_doi 10.1039/d0dt02883e
_journal_volume 49
_journal_year 2020
_chemical_formula_moiety 'C38 H66 Cl2 O2 P6 Ru2, C H2 Cl2'
_chemical_formula_sum 'C39 H68 Cl4 O2 P6 Ru2'
_chemical_formula_weight 1098.69
_space_group_crystal_system monoclinic
_space_group_IT_number 15
_space_group_name_Hall '-C 2yc'
_space_group_name_H-M_alt 'C 1 2/c 1'
_atom_sites_solution_hydrogens geom
_audit_creation_date 2020-10-13
_audit_creation_method
;
Olex2 1.2
(compiled 2018.05.29 svn.r3508 for OlexSys, GUI svn.r5506)
;
_audit_update_record
;
2020-10-21 deposited with the CCDC.	2020-10-28 downloaded from the CCDC.
;
_cell_angle_alpha 90
_cell_angle_beta 93.6870(10)
_cell_angle_gamma 90
_cell_formula_units_Z 8
_cell_length_a 23.7595(11)
_cell_length_b 14.4168(11)
_cell_length_c 31.0806(18)
_cell_measurement_reflns_used 7960
_cell_measurement_temperature 298(2)
_cell_measurement_theta_max 28.256
_cell_measurement_theta_min 2.530
_cell_volume 10624.2(11)
_computing_cell_refinement 'SAINT v6.45A (Bruker, 2003)'
_computing_data_reduction 'SAINT v6.45A (Bruker, 2003)'
_computing_molecular_graphics 'Olex2 (Dolomanov et al., 2009)'
_computing_publication_material 'Olex2 (Dolomanov et al., 2009)'
_computing_structure_refinement 'XL (Sheldrick, 2008)'
_diffrn_ambient_temperature 298.15
_diffrn_measured_fraction_theta_full 0.999
_diffrn_measured_fraction_theta_max 0.997
_diffrn_measurement_device_type 'CCD area detector'
_diffrn_measurement_method 'phi and omega scans'
_diffrn_radiation_type MoK\a
_diffrn_radiation_wavelength 0.71073
_diffrn_reflns_av_R_equivalents 0.0542
_diffrn_reflns_av_unetI/netI 0.0291
_diffrn_reflns_Laue_measured_fraction_full 0.999
_diffrn_reflns_Laue_measured_fraction_max 0.997
_diffrn_reflns_limit_h_max 29
_diffrn_reflns_limit_h_min -29
_diffrn_reflns_limit_k_max 18
_diffrn_reflns_limit_k_min -18
_diffrn_reflns_limit_l_max 39
_diffrn_reflns_limit_l_min -39
_diffrn_reflns_number 56905
_diffrn_reflns_point_group_measured_fraction_full 0.999
_diffrn_reflns_point_group_measured_fraction_max 0.997
_diffrn_reflns_theta_full 25.242
_diffrn_reflns_theta_max 26.498
_diffrn_reflns_theta_min 1.799
_exptl_absorpt_coefficient_mu 0.979
_exptl_absorpt_correction_T_max 0.9084
_exptl_absorpt_correction_T_min 0.8590
_exptl_absorpt_correction_type multi-scan
_exptl_crystal_colour yellow
_exptl_crystal_density_diffrn 1.374
_exptl_crystal_description block
_exptl_crystal_F_000 4512
_exptl_crystal_size_max 0.16
_exptl_crystal_size_mid 0.15
_exptl_crystal_size_min 0.1
_refine_diff_density_max 0.858
_refine_diff_density_min -0.446
_refine_diff_density_rms 0.073
_refine_ls_extinction_method none
_refine_ls_goodness_of_fit_ref 1.051
_refine_ls_hydrogen_treatment constr
_refine_ls_matrix_type full
_refine_ls_number_parameters 556
_refine_ls_number_reflns 10979
_refine_ls_number_restraints 0
_refine_ls_restrained_S_all 1.051
_refine_ls_R_factor_all 0.0455
_refine_ls_R_factor_gt 0.0366
_refine_ls_shift/su_max 0.003
_refine_ls_shift/su_mean 0.000
_refine_ls_structure_factor_coef Fsqd
_refine_ls_weighting_details 'w=1/[\s^2^(Fo^2^)+(0.0676P)^2^+0.5997P] where P=(Fo^2^+2Fc^2^)/3'
_refine_ls_weighting_scheme calc
_refine_ls_wR_factor_gt 0.1007
_refine_ls_wR_factor_ref 0.1051
_reflns_Friedel_coverage 0.000
_reflns_number_gt 9027
_reflns_number_total 10979
_reflns_threshold_expression 'I > 2\s(I)'
_cod_data_source_file d0dt02883e2.cif
_cod_data_source_block t
_cod_database_code 7705836
_shelx_shelxl_version_number 2018/3
_shelx_space_group_comment
;
The symmetry employed for this shelxl refinement is uniquely defined
by the following loop, which should always be used as a source of
symmetry information in preference to the above space-group names.
They are only intended as comments.
;
_shelx_estimated_absorpt_t_max 0.908
_shelx_estimated_absorpt_t_min 0.859
_olex2_refinement_description
;
1. Fixed Uiso
 At 1.2 times of:
  All C(H) groups, All C(H,H) groups
 At 1.5 times of:
  All C(H,H,H) groups
2. Others
 Fixed Sof: C1(0.52889) H1A(0.52889) H1B(0.52889) H1C(0.52889) C2(0.52889)
 H2A(0.52889) H2B(0.52889) H2C(0.52889) C3(0.52889) H3A(0.52889) H3B(0.52889)
 H3C(0.52889) C1'(0.47111) H1'A(0.47111) H1'B(0.47111) H1'C(0.47111)
 C2'(0.47111) H2'A(0.47111) H2'B(0.47111) H2'C(0.47111) C3'(0.47111)
 H3'A(0.47111) H3'B(0.47111) H3'C(0.47111) C7(0.50923) H7A(0.50923)
 H7B(0.50923) H7C(0.50923) C8(0.50923) H8A(0.50923) H8B(0.50923) H8C(0.50923)
 C9(0.50923) H9A(0.50923) H9B(0.50923) H9C(0.50923) C7'(0.49077) H7'A(0.49077)
 H7'B(0.49077) H7'C(0.49077) C8'(0.49077) H8'A(0.49077) H8'B(0.49077)
 H8'C(0.49077) C9'(0.49077) H9'A(0.49077) H9'B(0.49077) H9'C(0.49077)
3.a Secondary CH2 refined with riding coordinates:
 C39(H39A,H39B)
3.b Aromatic/amide H refined with riding coordinates:
 C10(H10), C11(H11), C13(H13), C14(H14), C18(H18), C21(H21), C22(H22),
 C23(H23), C24(H24), C25(H25), C26(H26), C27(H27)
3.c Idealised Me refined as rotating group:
 C1(H1A,H1B,H1C), C2(H2A,H2B,H2C), C3(H3A,H3B,H3C), C1'(H1'A,H1'B,H1'C),
 C2'(H2'A,H2'B,H2'C), C3'(H3'A,H3'B,H3'C), C4(H4A,H4B,H4C), C5(H5A,H5B,H5C),
 C6(H6A,H6B,H6C), C7(H7A,H7B,H7C), C8(H8A,H8B,H8C), C9(H9A,H9B,H9C), C7'(H7'A,
 H7'B,H7'C), C8'(H8'A,H8'B,H8'C), C9'(H9'A,H9'B,H9'C), C28(H28A,H28B,H28C),
 C29(H29A,H29B,H29C), C30(H30A,H30B,H30C), C31(H31A,H31B,H31C), C32(H32A,H32B,
 H32C), C33(H33A,H33B,H33C), C34(H34A,H34B,H34C), C35(H35A,H35B,H35C), C36(H36A,
 H36B,H36C)
;
_olex2_submission_special_instructions 'No special instructions were received'

loop_
_space_group_symop_operation_xyz
'x, y, z'
'-x, y, -z+1/2'
'x+1/2, y+1/2, z'
'-x+1/2, y+1/2, -z+1/2'
'-x, -y, -z'
'x, -y, z-1/2'
'-x+1/2, -y+1/2, -z'
'x+1/2, -y+1/2, z-1/2'

loop_
_atom_site_label
_atom_site_type_symbol
_atom_site_fract_x
_atom_site_fract_y
_atom_site_fract_z
_atom_site_U_iso_or_equiv
_atom_site_adp_type
_atom_site_occupancy
_atom_site_site_symmetry_order
_atom_site_calc_flag
_atom_site_refinement_flags_posn
_atom_site_refinement_flags_adp
_atom_site_refinement_flags_occupancy
_atom_site_disorder_assembly
_atom_site_disorder_group
Ru1 Ru 0.51966(2) 0.16542(2) 0.09073(2) 0.04834(8) Uani 1 1 d . . . . .
Ru2 Ru 0.14176(2) 0.13455(2) 0.31052(2) 0.04319(7) Uani 1 1 d . . . . .
C1 C 0.5436(9) 0.1840(12) 0.2005(5) 0.146(8) Uani 0.5289 1 d . . P A 1
H1A H 0.508224 0.167995 0.211850 0.218 Uiso 0.5289 1 calc GR . P A 1
H1B H 0.541707 0.246207 0.189505 0.218 Uiso 0.5289 1 calc GR . P A 1
H1C H 0.573092 0.179937 0.223078 0.218 Uiso 0.5289 1 calc GR . P A 1
C2 C 0.5300(7) -0.0001(11) 0.1735(6) 0.159(9) Uani 0.5289 1 d . . P A 1
H2A H 0.522730 0.007247 0.203306 0.239 Uiso 0.5289 1 calc GR . P A 1
H2B H 0.555755 -0.050736 0.170491 0.239 Uiso 0.5289 1 calc GR . P A 1
H2C H 0.495336 -0.012831 0.157008 0.239 Uiso 0.5289 1 calc GR . P A 1
C3 C 0.6362(7) 0.0808(14) 0.1697(7) 0.090(4) Uani 0.5289 1 d . . P A 1
H3A H 0.657823 0.128649 0.156902 0.136 Uiso 0.5289 1 calc GR . P A 1
H3B H 0.647360 0.021443 0.159134 0.136 Uiso 0.5289 1 calc GR . P A 1
H3C H 0.642855 0.082724 0.200437 0.136 Uiso 0.5289 1 calc GR . P A 1
C1' C 0.5321(8) 0.1263(12) 0.2038(5) 0.127(8) Uani 0.4711 1 d . . P A 2
H1'A H 0.495649 0.098102 0.205133 0.190 Uiso 0.4711 1 calc GR . P A 2
H1'B H 0.528561 0.192409 0.206401 0.190 Uiso 0.4711 1 calc GR . P A 2
H1'C H 0.556963 0.103236 0.226869 0.190 Uiso 0.4711 1 calc GR . P A 2
C2' C 0.5480(9) -0.0355(13) 0.1531(7) 0.136(7) Uani 0.4711 1 d . . P A 2
H2'A H 0.546181 -0.058874 0.181873 0.205 Uiso 0.4711 1 calc GR . P A 2
H2'B H 0.578849 -0.064199 0.139697 0.205 Uiso 0.4711 1 calc GR . P A 2
H2'C H 0.513340 -0.049481 0.136699 0.205 Uiso 0.4711 1 calc GR . P A 2
C3' C 0.6296(10) 0.1118(18) 0.1694(7) 0.133(10) Uani 0.4711 1 d . . P A 2
H3'A H 0.639484 0.176363 0.169599 0.199 Uiso 0.4711 1 calc GR . P A 2
H3'B H 0.651196 0.079578 0.148990 0.199 Uiso 0.4711 1 calc GR . P A 2
H3'C H 0.637624 0.086096 0.197595 0.199 Uiso 0.4711 1 calc GR . P A 2
C4 C 0.66237(15) 0.2451(3) 0.07725(15) 0.1044(13) Uani 1 1 d . . . . .
H4A H 0.667174 0.237271 0.107941 0.157 Uiso 1 1 calc GR . . . .
H4B H 0.651903 0.308146 0.070754 0.157 Uiso 1 1 calc GR . . . .
H4C H 0.697118 0.230920 0.064540 0.157 Uiso 1 1 calc GR . . . .
C5 C 0.60788(18) 0.1936(5) -0.00216(13) 0.138(2) Uani 1 1 d . . . . .
H5A H 0.645923 0.191231 -0.010809 0.207 Uiso 1 1 calc GR . . . .
H5B H 0.592686 0.254485 -0.007606 0.207 Uiso 1 1 calc GR . . . .
H5C H 0.585351 0.148732 -0.018288 0.207 Uiso 1 1 calc GR . . . .
C6 C 0.64439(18) 0.0574(3) 0.05647(16) 0.1222(17) Uani 1 1 d . . . . .
H6A H 0.625516 0.015479 0.036315 0.183 Uiso 1 1 calc GR . . . .
H6B H 0.644881 0.031375 0.084927 0.183 Uiso 1 1 calc GR . . . .
H6C H 0.682396 0.066956 0.048658 0.183 Uiso 1 1 calc GR . . . .
C7 C 0.3950(10) 0.293(2) 0.0511(8) 0.077(3) Uani 0.5092 1 d . . P B 1
H7A H 0.376062 0.319915 0.025863 0.116 Uiso 0.5092 1 calc GR . P B 1
H7B H 0.401637 0.340545 0.072638 0.116 Uiso 0.5092 1 calc GR . P B 1
H7C H 0.371906 0.245352 0.062234 0.116 Uiso 0.5092 1 calc GR . P B 1
C8 C 0.4962(4) 0.3660(6) 0.0239(4) 0.111(3) Uani 0.5092 1 d . . P B 1
H8A H 0.530486 0.357059 0.009681 0.166 Uiso 0.5092 1 calc GR . P B 1
H8B H 0.504199 0.399704 0.050230 0.166 Uiso 0.5092 1 calc GR . P B 1
H8C H 0.469901 0.400517 0.005424 0.166 Uiso 0.5092 1 calc GR . P B 1
C9 C 0.4505(5) 0.2033(8) -0.0137(3) 0.112(3) Uani 0.5092 1 d . . P B 1
H9A H 0.439258 0.139443 -0.012796 0.169 Uiso 0.5092 1 calc GR . P B 1
H9B H 0.484164 0.208639 -0.029037 0.169 Uiso 0.5092 1 calc GR . P B 1
H9C H 0.420927 0.239183 -0.028123 0.169 Uiso 0.5092 1 calc GR . P B 1
C7' C 0.4094(10) 0.303(3) 0.0553(10) 0.122(10) Uani 0.4908 1 d . . P B 2
H7'A H 0.383166 0.318233 0.031569 0.182 Uiso 0.4908 1 calc GR . P B 2
H7'B H 0.423309 0.358705 0.068953 0.182 Uiso 0.4908 1 calc GR . P B 2
H7'C H 0.390826 0.265729 0.075728 0.182 Uiso 0.4908 1 calc GR . P B 2
C8' C 0.4856(5) 0.2959(12) -0.0071(4) 0.151(5) Uani 0.4908 1 d . . P B 2
H8'A H 0.524044 0.278789 -0.010756 0.227 Uiso 0.4908 1 calc GR . P B 2
H8'B H 0.483062 0.361924 -0.003848 0.227 Uiso 0.4908 1 calc GR . P B 2
H8'C H 0.462415 0.276831 -0.032031 0.227 Uiso 0.4908 1 calc GR . P B 2
C9' C 0.4168(4) 0.1419(9) 0.0041(3) 0.130(4) Uani 0.4908 1 d . . P B 2
H9'A H 0.384761 0.169714 -0.011324 0.195 Uiso 0.4908 1 calc GR . P B 2
H9'B H 0.404089 0.097159 0.024180 0.195 Uiso 0.4908 1 calc GR . P B 2
H9'C H 0.439896 0.111797 -0.015915 0.195 Uiso 0.4908 1 calc GR . P B 2
C10 C 0.44611(10) 0.16560(18) 0.12465(8) 0.0485(6) Uani 1 1 d . . . . .
H10 H 0.442639 0.216210 0.142838 0.058 Uiso 1 1 calc R . . . .
C11 C 0.40350(11) 0.10540(19) 0.12452(8) 0.0530(6) Uani 1 1 d . . . . .
H11 H 0.405689 0.052881 0.107329 0.064 Uiso 1 1 calc R . . . .
C12 C 0.35301(10) 0.11564(17) 0.14959(8) 0.0480(6) Uani 1 1 d . . . . .
C13 C 0.35650(11) 0.14776(19) 0.19097(8) 0.0513(6) Uani 1 1 d . . . . .
H13 H 0.391694 0.163321 0.203756 0.062 Uiso 1 1 calc R . . . .
C14 C 0.30853(11) 0.15816(18) 0.21500(9) 0.0532(6) Uani 1 1 d . . . . .
H14 H 0.313036 0.183272 0.242568 0.064 Uiso 1 1 calc R . . . .
C15 C 0.25591(11) 0.13288(17) 0.19943(8) 0.0500(6) Uani 1 1 d . . . . .
C16 C 0.24936(10) 0.09746(17) 0.15591(8) 0.0477(6) Uani 1 1 d . . . . .
C17 C 0.29839(10) 0.09105(17) 0.13070(8) 0.0470(5) Uani 1 1 d . . . . .
C18 C 0.29081(11) 0.06355(19) 0.08781(8) 0.0556(6) Uani 1 1 d . . . . .
H18 H 0.322090 0.061670 0.071316 0.067 Uiso 1 1 calc R . . . .
C19 C 0.23857(12) 0.0388(2) 0.06853(9) 0.0585(7) Uani 1 1 d . . . . .
C20 C 0.19051(12) 0.0404(2) 0.09390(9) 0.0597(7) Uani 1 1 d . . . . .
C21 C 0.19759(11) 0.0695(2) 0.13653(9) 0.0592(7) Uani 1 1 d . . . . .
H21 H 0.166229 0.070260 0.152954 0.071 Uiso 1 1 calc R . . . .
C22 C 0.13720(14) 0.0148(3) 0.07374(12) 0.0817(10) Uani 1 1 d . . . . .
H22 H 0.105386 0.014184 0.089679 0.098 Uiso 1 1 calc R . . . .
C23 C 0.13270(17) -0.0087(3) 0.03146(14) 0.0958(12) Uani 1 1 d . . . . .
H23 H 0.097441 -0.023888 0.018671 0.115 Uiso 1 1 calc R . . . .
C24 C 0.17999(17) -0.0107(3) 0.00630(12) 0.0928(11) Uani 1 1 d . . . . .
H24 H 0.175934 -0.027286 -0.022649 0.111 Uiso 1 1 calc R . . . .
C25 C 0.23082(15) 0.0116(3) 0.02450(10) 0.0789(9) Uani 1 1 d . . . . .
H25 H 0.261973 0.009250 0.007887 0.095 Uiso 1 1 calc R . . . .
C26 C 0.20660(12) 0.14218(19) 0.22597(9) 0.0556(6) Uani 1 1 d . . . . .
H26 H 0.171871 0.154411 0.211559 0.067 Uiso 1 1 calc R . . . .
C27 C 0.20782(11) 0.13447(17) 0.26882(9) 0.0503(6) Uani 1 1 d . . . . .
H27 H 0.243669 0.128042 0.282353 0.060 Uiso 1 1 calc R . . . .
C28 C 0.23996(18) 0.3156(3) 0.31691(15) 0.1074(14) Uani 1 1 d . . . . .
H28A H 0.246192 0.309067 0.286847 0.161 Uiso 1 1 calc GR . . . .
H28B H 0.264046 0.273484 0.333400 0.161 Uiso 1 1 calc GR . . . .
H28C H 0.248320 0.378100 0.325889 0.161 Uiso 1 1 calc GR . . . .
C29 C 0.1301(3) 0.3787(3) 0.29362(19) 0.138(2) Uani 1 1 d . . . . .
H29A H 0.146027 0.438175 0.301018 0.207 Uiso 1 1 calc GR . . . .
H29B H 0.090849 0.378309 0.299360 0.207 Uiso 1 1 calc GR . . . .
H29C H 0.133885 0.366671 0.263567 0.207 Uiso 1 1 calc GR . . . .
C30 C 0.1658(2) 0.3284(3) 0.38142(13) 0.1160(17) Uani 1 1 d . . . . .
H30A H 0.184643 0.387134 0.384579 0.174 Uiso 1 1 calc GR . . . .
H30B H 0.184799 0.283638 0.400060 0.174 Uiso 1 1 calc GR . . . .
H30C H 0.127466 0.334801 0.389000 0.174 Uiso 1 1 calc GR . . . .
C31 C 0.02264(16) 0.2342(3) 0.36154(14) 0.1019(13) Uani 1 1 d . . . . .
H31A H 0.011242 0.257675 0.333409 0.153 Uiso 1 1 calc GR . . . .
H31B H 0.045051 0.279982 0.377164 0.153 Uiso 1 1 calc GR . . . .
H31C H -0.010184 0.220437 0.376837 0.153 Uiso 1 1 calc GR . . . .
C32 C 0.07783(18) 0.0935(4) 0.41212(10) 0.1043(14) Uani 1 1 d . . . . .
H32A H 0.042989 0.091780 0.426126 0.156 Uiso 1 1 calc GR . . . .
H32B H 0.103007 0.137095 0.426631 0.156 Uiso 1 1 calc GR . . . .
H32C H 0.094730 0.032987 0.413100 0.156 Uiso 1 1 calc GR . . . .
C33 C 0.00630(13) 0.0517(3) 0.33869(13) 0.0913(11) Uani 1 1 d . . . . .
H33A H -0.026024 0.065421 0.354578 0.137 Uiso 1 1 calc GR . . . .
H33B H 0.017538 -0.011492 0.343798 0.137 Uiso 1 1 calc GR . . . .
H33C H -0.003048 0.060639 0.308464 0.137 Uiso 1 1 calc GR . . . .
C34 C 0.2115(2) -0.0717(3) 0.28512(16) 0.1180(17) Uani 1 1 d . . . . .
H34A H 0.210388 -0.138225 0.285051 0.177 Uiso 1 1 calc GR . . . .
H34B H 0.238986 -0.050763 0.307006 0.177 Uiso 1 1 calc GR . . . .
H34C H 0.221718 -0.049924 0.257470 0.177 Uiso 1 1 calc GR . . . .
C35 C 0.0988(3) -0.0666(3) 0.25047(17) 0.155(2) Uani 1 1 d . . . . .
H35A H 0.100651 -0.133067 0.249115 0.233 Uiso 1 1 calc GR . . . .
H35B H 0.112166 -0.040697 0.224558 0.233 Uiso 1 1 calc GR . . . .
H35C H 0.060514 -0.047695 0.253338 0.233 Uiso 1 1 calc GR . . . .
C36 C 0.12552(19) -0.1032(2) 0.33996(14) 0.0990(13) Uani 1 1 d . . . . .
H36A H 0.085344 -0.106571 0.341509 0.148 Uiso 1 1 calc GR . . . .
H36B H 0.142307 -0.079761 0.366693 0.148 Uiso 1 1 calc GR . . . .
H36C H 0.140092 -0.164037 0.334755 0.148 Uiso 1 1 calc GR . . . .
C37 C 0.50104(13) 0.0518(3) 0.06813(12) 0.0795(10) Uani 1 1 d . . . . .
C38 C 0.09341(12) 0.1670(2) 0.26565(9) 0.0594(7) Uani 1 1 d . . . . .
C39 C 0.2226(4) 0.3242(6) 0.1066(3) 0.211(4) Uani 1 1 d . . . . .
H39A H 0.238071 0.384798 0.114113 0.253 Uiso 1 1 calc R . . . .
H39B H 0.246062 0.278351 0.121948 0.253 Uiso 1 1 calc R . . . .
Cl1 Cl 0.53999(5) 0.31958(7) 0.12140(5) 0.1160(4) Uani 1 1 d . . . . .
Cl2 Cl 0.21103(3) 0.09441(6) 0.37061(2) 0.0710(2) Uani 1 1 d . . . . .
Cl3 Cl 0.22730(13) 0.3083(2) 0.05476(12) 0.2670(14) Uani 1 1 d . . . . .
Cl4 Cl 0.15840(14) 0.31790(16) 0.12412(10) 0.2476(13) Uani 1 1 d . . . . .
O1 O 0.48796(14) -0.0181(2) 0.05527(13) 0.1412(14) Uani 1 1 d . . . . .
O2 O 0.06398(10) 0.1901(2) 0.23685(8) 0.0964(8) Uani 1 1 d . . . . .
P1 P 0.55921(4) 0.09988(8) 0.15496(3) 0.0812(3) Uani 1 1 d . . . . .
P2 P 0.60727(3) 0.16754(7) 0.05551(3) 0.0679(2) Uani 1 1 d . . . . .
P3 P 0.46313(4) 0.24333(9) 0.03709(3) 0.0885(3) Uani 1 1 d . . . . .
P4 P 0.16680(4) 0.28955(5) 0.32558(3) 0.0687(2) Uani 1 1 d . . . . .
P5 P 0.06410(3) 0.12881(6) 0.35621(2) 0.05903(19) Uani 1 1 d . . . . .
P6 P 0.14221(4) -0.02615(5) 0.29619(3) 0.0702(2) Uani 1 1 d . . . . .

loop_
_atom_site_aniso_label
_atom_site_aniso_U_11
_atom_site_aniso_U_22
_atom_site_aniso_U_33
_atom_site_aniso_U_23
_atom_site_aniso_U_13
_atom_site_aniso_U_12
Ru1 0.04326(12) 0.05878(15) 0.04452(12) -0.00598(9) 0.01476(9) 0.00034(9)
Ru2 0.04510(12) 0.04545(13) 0.04032(12) -0.00122(8) 0.01288(8) -0.00150(8)
C1 0.165(14) 0.23(2) 0.038(5) 0.003(9) 0.003(6) 0.048(14)
C2 0.106(10) 0.169(18) 0.20(2) 0.116(15) -0.023(11) -0.037(10)
C3 0.046(5) 0.112(7) 0.112(9) 0.018(7) -0.007(5) 0.013(5)
C1' 0.105(9) 0.23(2) 0.054(5) 0.018(10) 0.031(6) 0.063(13)
C2' 0.173(19) 0.091(9) 0.143(15) 0.038(9) -0.004(11) -0.001(9)
C3' 0.084(9) 0.24(3) 0.069(8) 0.054(13) 0.002(6) 0.044(12)
C4 0.059(2) 0.116(3) 0.140(4) 0.002(3) 0.022(2) -0.016(2)
C5 0.088(3) 0.263(7) 0.067(2) 0.023(3) 0.040(2) 0.017(4)
C6 0.110(3) 0.115(4) 0.149(4) -0.004(3) 0.068(3) 0.040(3)
C7 0.049(6) 0.105(8) 0.079(7) 0.010(6) 0.019(5) 0.034(5)
C8 0.114(7) 0.102(7) 0.116(8) 0.045(6) 0.014(6) 0.003(5)
C9 0.117(8) 0.150(9) 0.069(5) -0.003(5) 0.000(5) 0.045(7)
C7' 0.097(19) 0.143(15) 0.127(13) 0.054(11) 0.027(12) 0.053(13)
C8' 0.103(8) 0.232(15) 0.121(9) 0.113(10) 0.027(7) 0.028(9)
C9' 0.086(7) 0.218(14) 0.081(6) -0.049(7) -0.022(5) 0.034(7)
C10 0.0442(13) 0.0560(15) 0.0469(13) -0.0051(11) 0.0142(11) 0.0029(11)
C11 0.0480(14) 0.0602(16) 0.0525(14) -0.0030(12) 0.0170(11) 0.0043(12)
C12 0.0461(13) 0.0478(14) 0.0517(14) 0.0052(11) 0.0160(11) 0.0038(10)
C13 0.0458(14) 0.0561(16) 0.0530(15) 0.0029(11) 0.0115(12) -0.0032(11)
C14 0.0561(16) 0.0584(16) 0.0471(14) 0.0005(11) 0.0185(12) 0.0001(12)
C15 0.0524(15) 0.0493(14) 0.0502(14) 0.0078(11) 0.0176(11) 0.0053(11)
C16 0.0467(13) 0.0462(13) 0.0514(14) 0.0087(11) 0.0135(11) 0.0047(10)
C17 0.0476(13) 0.0452(13) 0.0495(13) 0.0066(11) 0.0127(11) 0.0046(10)
C18 0.0547(15) 0.0610(16) 0.0529(15) 0.0001(12) 0.0162(12) 0.0036(12)
C19 0.0587(16) 0.0612(17) 0.0562(16) 0.0014(13) 0.0083(13) 0.0048(13)
C20 0.0561(16) 0.0612(17) 0.0624(17) 0.0029(13) 0.0082(13) -0.0001(13)
C21 0.0489(15) 0.0666(17) 0.0639(17) 0.0051(14) 0.0184(13) 0.0024(12)
C22 0.0608(19) 0.097(3) 0.087(2) -0.003(2) 0.0018(17) -0.0051(17)
C23 0.075(2) 0.110(3) 0.100(3) -0.014(2) -0.015(2) -0.002(2)
C24 0.089(3) 0.119(3) 0.068(2) -0.016(2) -0.0094(19) 0.000(2)
C25 0.079(2) 0.096(3) 0.0626(19) -0.0082(17) 0.0074(16) 0.0013(19)
C26 0.0495(15) 0.0642(17) 0.0547(16) 0.0055(12) 0.0168(12) 0.0038(12)
C27 0.0457(14) 0.0523(15) 0.0545(15) 0.0002(11) 0.0162(11) -0.0012(11)
C28 0.113(3) 0.087(3) 0.126(4) -0.013(2) 0.035(3) -0.049(2)
C29 0.193(6) 0.057(2) 0.159(5) 0.017(3) -0.027(4) 0.018(3)
C30 0.168(5) 0.093(3) 0.091(3) -0.039(2) 0.030(3) -0.035(3)
C31 0.077(2) 0.107(3) 0.125(3) -0.019(3) 0.034(2) 0.026(2)
C32 0.102(3) 0.160(4) 0.0543(19) 0.020(2) 0.0303(19) 0.014(3)
C33 0.0559(19) 0.113(3) 0.107(3) 0.014(2) 0.0158(18) -0.0188(18)
C34 0.147(4) 0.063(2) 0.154(4) 0.006(2) 0.088(3) 0.029(2)
C35 0.220(6) 0.101(3) 0.138(4) -0.056(3) -0.038(4) -0.023(4)
C36 0.123(3) 0.059(2) 0.120(3) 0.013(2) 0.051(3) -0.004(2)
C37 0.0632(19) 0.088(2) 0.091(2) -0.034(2) 0.0342(17) -0.0067(17)
C38 0.0540(16) 0.0738(19) 0.0519(16) -0.0016(13) 0.0156(13) 0.0014(13)
C39 0.198(9) 0.247(10) 0.188(8) 0.046(7) 0.017(7) 0.050(7)
Cl1 0.0923(7) 0.0848(6) 0.1778(12) -0.0545(7) 0.0612(7) -0.0285(5)
Cl2 0.0618(4) 0.0884(5) 0.0622(4) 0.0081(4) 0.0007(3) 0.0003(4)
Cl3 0.235(3) 0.265(3) 0.305(4) 0.091(3) 0.056(3) 0.073(2)
Cl4 0.303(3) 0.1615(18) 0.286(3) 0.0522(19) 0.080(3) 0.076(2)
O1 0.130(3) 0.106(2) 0.196(3) -0.090(2) 0.073(2) -0.0324(19)
O2 0.0697(15) 0.150(2) 0.0681(15) 0.0139(15) -0.0045(12) 0.0155(16)
P1 0.0554(5) 0.1263(8) 0.0628(5) 0.0215(5) 0.0106(4) 0.0059(5)
P2 0.0517(4) 0.0914(6) 0.0633(5) 0.0014(4) 0.0245(4) 0.0049(4)
P3 0.0701(5) 0.1389(9) 0.0590(5) 0.0199(5) 0.0224(4) 0.0360(6)
P4 0.0890(6) 0.0481(4) 0.0706(5) -0.0058(4) 0.0178(4) -0.0076(4)
P5 0.0545(4) 0.0764(5) 0.0481(4) 0.0019(3) 0.0186(3) 0.0042(3)
P6 0.0943(6) 0.0492(4) 0.0701(5) -0.0082(4) 0.0267(4) -0.0075(4)

loop_
_atom_type_symbol
_atom_type_description
_atom_type_scat_dispersion_real
_atom_type_scat_dispersion_imag
_atom_type_scat_source
C C 0.0033 0.0016 'International Tables Vol C Tables 4.2.6.8 and 6.1.1.4'
H H 0.0000 0.0000 'International Tables Vol C Tables 4.2.6.8 and 6.1.1.4'
O O 0.0106 0.0060 'International Tables Vol C Tables 4.2.6.8 and 6.1.1.4'
P P 0.1023 0.0942 'International Tables Vol C Tables 4.2.6.8 and 6.1.1.4'
Cl Cl 0.1484 0.1585 'International Tables Vol C Tables 4.2.6.8 and 6.1.1.4'
Ru Ru -1.2594 0.8363 'International Tables Vol C Tables 4.2.6.8 and 6.1.1.4'

loop_
_geom_angle_atom_site_label_1
_geom_angle_atom_site_label_2
_geom_angle_atom_site_label_3
_geom_angle
_geom_angle_site_symmetry_1
_geom_angle_site_symmetry_3
_geom_angle_publ_flag
C10 Ru1 Cl1 87.32(7) . . ?
C10 Ru1 P1 82.77(7) . . ?
C10 Ru1 P2 176.73(7) . . ?
C10 Ru1 P3 84.24(7) . . ?
C37 Ru1 C10 90.30(11) . . ?
C37 Ru1 Cl1 177.33(10) . . ?
C37 Ru1 P1 92.28(13) . . ?
C37 Ru1 P2 91.81(9) . . ?
C37 Ru1 P3 92.43(13) . . ?
P1 Ru1 Cl1 88.64(5) . . ?
P1 Ru1 P2 94.65(3) . . ?
P1 Ru1 P3 166.20(3) . . ?
P2 Ru1 Cl1 90.62(3) . . ?
P3 Ru1 Cl1 86.11(5) . . ?
P3 Ru1 P2 98.16(3) . . ?
C27 Ru2 Cl2 88.77(8) . . ?
C27 Ru2 P4 86.20(7) . . ?
C27 Ru2 P5 177.27(8) . . ?
C27 Ru2 P6 82.54(7) . . ?
C38 Ru2 C27 89.26(11) . . ?
C38 Ru2 Cl2 177.54(9) . . ?
C38 Ru2 P4 92.73(10) . . ?
C38 Ru2 P5 89.47(9) . . ?
C38 Ru2 P6 96.81(10) . . ?
P4 Ru2 Cl2 85.68(3) . . ?
P4 Ru2 P5 96.27(3) . . ?
P4 Ru2 P6 165.12(3) . . ?
P5 Ru2 Cl2 92.56(3) . . ?
P6 Ru2 Cl2 84.38(3) . . ?
P6 Ru2 P5 95.21(3) . . ?
H1A C1 H1B 109.5 . . ?
H1A C1 H1C 109.5 . . ?
H1B C1 H1C 109.5 . . ?
P1 C1 H1A 109.5 . . ?
P1 C1 H1B 109.5 . . ?
P1 C1 H1C 109.5 . . ?
H2A C2 H2B 109.5 . . ?
H2A C2 H2C 109.5 . . ?
H2B C2 H2C 109.5 . . ?
P1 C2 H2A 109.5 . . ?
P1 C2 H2B 109.5 . . ?
P1 C2 H2C 109.5 . . ?
H3A C3 H3B 109.5 . . ?
H3A C3 H3C 109.5 . . ?
H3B C3 H3C 109.5 . . ?
P1 C3 H3A 109.5 . . ?
P1 C3 H3B 109.5 . . ?
P1 C3 H3C 109.5 . . ?
H1'A C1' H1'B 109.5 . . ?
H1'A C1' H1'C 109.5 . . ?
H1'B C1' H1'C 109.5 . . ?
P1 C1' H1'A 109.5 . . ?
P1 C1' H1'B 109.5 . . ?
P1 C1' H1'C 109.5 . . ?
H2'A C2' H2'B 109.5 . . ?
H2'A C2' H2'C 109.5 . . ?
H2'B C2' H2'C 109.5 . . ?
P1 C2' H2'A 109.5 . . ?
P1 C2' H2'B 109.5 . . ?
P1 C2' H2'C 109.5 . . ?
H3'A C3' H3'B 109.5 . . ?
H3'A C3' H3'C 109.5 . . ?
H3'B C3' H3'C 109.5 . . ?
P1 C3' H3'A 109.5 . . ?
P1 C3' H3'B 109.5 . . ?
P1 C3' H3'C 109.5 . . ?
H4A C4 H4B 109.5 . . ?
H4A C4 H4C 109.5 . . ?
H4B C4 H4C 109.5 . . ?
P2 C4 H4A 109.5 . . ?
P2 C4 H4B 109.5 . . ?
P2 C4 H4C 109.5 . . ?
H5A C5 H5B 109.5 . . ?
H5A C5 H5C 109.5 . . ?
H5B C5 H5C 109.5 . . ?
P2 C5 H5A 109.5 . . ?
P2 C5 H5B 109.5 . . ?
P2 C5 H5C 109.5 . . ?
H6A C6 H6B 109.5 . . ?
H6A C6 H6C 109.5 . . ?
H6B C6 H6C 109.5 . . ?
P2 C6 H6A 109.5 . . ?
P2 C6 H6B 109.5 . . ?
P2 C6 H6C 109.5 . . ?
H7A C7 H7B 109.5 . . ?
H7A C7 H7C 109.5 . . ?
H7B C7 H7C 109.5 . . ?
P3 C7 H7A 109.5 . . ?
P3 C7 H7B 109.5 . . ?
P3 C7 H7C 109.5 . . ?
H8A C8 H8B 109.5 . . ?
H8A C8 H8C 109.5 . . ?
H8B C8 H8C 109.5 . . ?
P3 C8 H8A 109.5 . . ?
P3 C8 H8B 109.5 . . ?
P3 C8 H8C 109.5 . . ?
H9A C9 H9B 109.5 . . ?
H9A C9 H9C 109.5 . . ?
H9B C9 H9C 109.5 . . ?
P3 C9 H9A 109.5 . . ?
P3 C9 H9B 109.5 . . ?
P3 C9 H9C 109.5 . . ?
H7'A C7' H7'B 109.5 . . ?
H7'A C7' H7'C 109.5 . . ?
H7'B C7' H7'C 109.5 . . ?
P3 C7' H7'A 109.5 . . ?
P3 C7' H7'B 109.5 . . ?
P3 C7' H7'C 109.5 . . ?
H8'A C8' H8'B 109.5 . . ?
H8'A C8' H8'C 109.5 . . ?
H8'B C8' H8'C 109.5 . . ?
P3 C8' H8'A 109.5 . . ?
P3 C8' H8'B 109.5 . . ?
P3 C8' H8'C 109.5 . . ?
H9'A C9' H9'B 109.5 . . ?
H9'A C9' H9'C 109.5 . . ?
H9'B C9' H9'C 109.5 . . ?
P3 C9' H9'A 109.5 . . ?
P3 C9' H9'B 109.5 . . ?
P3 C9' H9'C 109.5 . . ?
Ru1 C10 H10 114.6 . . ?
C11 C10 Ru1 130.89(19) . . ?
C11 C10 H10 114.6 . . ?
C10 C11 H11 117.5 . . ?
C10 C11 C12 125.1(2) . . ?
C12 C11 H11 117.5 . . ?
C13 C12 C11 121.9(2) . . ?
C13 C12 C17 117.9(2) . . ?
C17 C12 C11 120.2(2) . . ?
C12 C13 H13 118.9 . . ?
C12 C13 C14 122.2(3) . . ?
C14 C13 H13 118.9 . . ?
C13 C14 H14 118.7 . . ?
C15 C14 C13 122.6(3) . . ?
C15 C14 H14 118.7 . . ?
C14 C15 C16 117.9(2) . . ?
C14 C15 C26 121.3(2) . . ?
C16 C15 C26 120.8(2) . . ?
C15 C16 C17 119.2(2) . . ?
C21 C16 C15 123.1(2) . . ?
C21 C16 C17 117.8(2) . . ?
C12 C17 C16 120.1(2) . . ?
C18 C17 C12 121.4(2) . . ?
C18 C17 C16 118.5(2) . . ?
C17 C18 H18 118.5 . . ?
C19 C18 C17 122.9(2) . . ?
C19 C18 H18 118.5 . . ?
C18 C19 C20 118.7(2) . . ?
C18 C19 C25 122.8(3) . . ?
C25 C19 C20 118.4(3) . . ?
C21 C20 C19 118.6(3) . . ?
C21 C20 C22 123.2(3) . . ?
C22 C20 C19 118.2(3) . . ?
C16 C21 H21 118.4 . . ?
C20 C21 C16 123.3(2) . . ?
C20 C21 H21 118.4 . . ?
C20 C22 H22 119.9 . . ?
C23 C22 C20 120.2(3) . . ?
C23 C22 H22 119.9 . . ?
C22 C23 H23 119.1 . . ?
C22 C23 C24 121.8(4) . . ?
C24 C23 H23 119.1 . . ?
C23 C24 H24 120.3 . . ?
C25 C24 C23 119.3(3) . . ?
C25 C24 H24 120.3 . . ?
C19 C25 H25 119.0 . . ?
C24 C25 C19 122.0(3) . . ?
C24 C25 H25 119.0 . . ?
C15 C26 H26 117.3 . . ?
C27 C26 C15 125.5(3) . . ?
C27 C26 H26 117.3 . . ?
Ru2 C27 H27 114.8 . . ?
C26 C27 Ru2 130.3(2) . . ?
C26 C27 H27 114.8 . . ?
H28A C28 H28B 109.5 . . ?
H28A C28 H28C 109.5 . . ?
H28B C28 H28C 109.5 . . ?
P4 C28 H28A 109.5 . . ?
P4 C28 H28B 109.5 . . ?
P4 C28 H28C 109.5 . . ?
H29A C29 H29B 109.5 . . ?
H29A C29 H29C 109.5 . . ?
H29B C29 H29C 109.5 . . ?
P4 C29 H29A 109.5 . . ?
P4 C29 H29B 109.5 . . ?
P4 C29 H29C 109.5 . . ?
H30A C30 H30B 109.5 . . ?
H30A C30 H30C 109.5 . . ?
H30B C30 H30C 109.5 . . ?
P4 C30 H30A 109.5 . . ?
P4 C30 H30B 109.5 . . ?
P4 C30 H30C 109.5 . . ?
H31A C31 H31B 109.5 . . ?
H31A C31 H31C 109.5 . . ?
H31B C31 H31C 109.5 . . ?
P5 C31 H31A 109.5 . . ?
P5 C31 H31B 109.5 . . ?
P5 C31 H31C 109.5 . . ?
H32A C32 H32B 109.5 . . ?
H32A C32 H32C 109.5 . . ?
H32B C32 H32C 109.5 . . ?
P5 C32 H32A 109.5 . . ?
P5 C32 H32B 109.5 . . ?
P5 C32 H32C 109.5 . . ?
H33A C33 H33B 109.5 . . ?
H33A C33 H33C 109.5 . . ?
H33B C33 H33C 109.5 . . ?
P5 C33 H33A 109.5 . . ?
P5 C33 H33B 109.5 . . ?
P5 C33 H33C 109.5 . . ?
H34A C34 H34B 109.5 . . ?
H34A C34 H34C 109.5 . . ?
H34B C34 H34C 109.5 . . ?
P6 C34 H34A 109.5 . . ?
P6 C34 H34B 109.5 . . ?
P6 C34 H34C 109.5 . . ?
H35A C35 H35B 109.5 . . ?
H35A C35 H35C 109.5 . . ?
H35B C35 H35C 109.5 . . ?
P6 C35 H35A 109.5 . . ?
P6 C35 H35B 109.5 . . ?
P6 C35 H35C 109.5 . . ?
H36A C36 H36B 109.5 . . ?
H36A C36 H36C 109.5 . . ?
H36B C36 H36C 109.5 . . ?
P6 C36 H36A 109.5 . . ?
P6 C36 H36B 109.5 . . ?
P6 C36 H36C 109.5 . . ?
O1 C37 Ru1 177.3(3) . . ?
O2 C38 Ru2 177.6(3) . . ?
H39A C39 H39B 107.4 . . ?
Cl3 C39 H39A 108.3 . . ?
Cl3 C39 H39B 108.3 . . ?
Cl3 C39 Cl4 116.0(6) . . ?
Cl4 C39 H39A 108.3 . . ?
Cl4 C39 H39B 108.3 . . ?
C1 P1 Ru1 106.7(5) . . ?
C2 P1 Ru1 118.4(6) . . ?
C2 P1 C1 100.5(7) . . ?
C2 P1 C3 101.8(8) . . ?
C3 P1 Ru1 126.6(6) . . ?
C3 P1 C1 98.3(9) . . ?
C1' P1 Ru1 120.4(6) . . ?
C1' P1 C2' 100.8(8) . . ?
C2' P1 Ru1 109.1(7) . . ?
C3' P1 Ru1 120.8(7) . . ?
C3' P1 C1' 99.3(11) . . ?
C3' P1 C2' 103.6(11) . . ?
C4 P2 Ru1 117.41(14) . . ?
C4 P2 C5 100.8(2) . . ?
C5 P2 Ru1 120.50(14) . . ?
C6 P2 Ru1 114.43(15) . . ?
C6 P2 C4 101.2(2) . . ?
C6 P2 C5 99.3(2) . . ?
C7 P3 Ru1 119.1(9) . . ?
C7 P3 C8 93.8(10) . . ?
C8 P3 Ru1 110.8(3) . . ?
C9 P3 Ru1 123.9(3) . . ?
C9 P3 C7 104.4(9) . . ?
C9 P3 C8 99.2(5) . . ?
C7' P3 Ru1 114.8(12) . . ?
C7' P3 C8' 109.5(14) . . ?
C7' P3 C9' 97.9(11) . . ?
C8' P3 Ru1 126.5(4) . . ?
C8' P3 C9' 95.7(7) . . ?
C9' P3 Ru1 106.0(3) . . ?
C28 P4 Ru2 113.55(14) . . ?
C28 P4 C30 98.6(2) . . ?
C29 P4 Ru2 117.23(17) . . ?
C29 P4 C28 101.8(2) . . ?
C29 P4 C30 105.6(2) . . ?
C30 P4 Ru2 117.52(14) . . ?
C31 P5 Ru2 117.71(14) . . ?
C32 P5 Ru2 118.49(13) . . ?
C32 P5 C31 102.2(2) . . ?
C32 P5 C33 101.5(2) . . ?
C33 P5 Ru2 115.93(13) . . ?
C33 P5 C31 97.7(2) . . ?
C34 P6 Ru2 113.79(14) . . ?
C35 P6 Ru2 117.29(18) . . ?
C35 P6 C34 102.3(3) . . ?
C35 P6 C36 104.5(2) . . ?
C36 P6 Ru2 117.04(13) . . ?
C36 P6 C34 99.44(19) . . ?

loop_
_geom_bond_atom_site_label_1
_geom_bond_atom_site_label_2
_geom_bond_distance
_geom_bond_site_symmetry_2
_geom_bond_publ_flag
Ru1 C10 2.098(2) . ?
Ru1 C37 1.826(4) . ?
Ru1 Cl1 2.4539(10) . ?
Ru1 P1 2.3494(9) . ?
Ru1 P2 2.4135(7) . ?
Ru1 P3 2.3574(9) . ?
Ru2 C27 2.099(2) . ?
Ru2 C38 1.810(3) . ?
Ru2 Cl2 2.4770(8) . ?
Ru2 P4 2.3518(8) . ?
Ru2 P5 2.4010(7) . ?
Ru2 P6 2.3594(8) . ?
C1 H1A 0.9600 . ?
C1 H1B 0.9600 . ?
C1 H1C 0.9600 . ?
C1 P1 1.919(17) . ?
C2 H2A 0.9600 . ?
C2 H2B 0.9600 . ?
C2 H2C 0.9600 . ?
C2 P1 1.715(15) . ?
C3 H3A 0.9600 . ?
C3 H3B 0.9600 . ?
C3 H3C 0.9600 . ?
C3 P1 1.877(16) . ?
C1' H1'A 0.9600 . ?
C1' H1'B 0.9600 . ?
C1' H1'C 0.9600 . ?
C1' P1 1.728(15) . ?
C2' H2'A 0.9600 . ?
C2' H2'B 0.9600 . ?
C2' H2'C 0.9600 . ?
C2' P1 1.971(19) . ?
C3' H3'A 0.9600 . ?
C3' H3'B 0.9600 . ?
C3' H3'C 0.9600 . ?
C3' P1 1.71(2) . ?
C4 H4A 0.9600 . ?
C4 H4B 0.9600 . ?
C4 H4C 0.9600 . ?
C4 P2 1.819(4) . ?
C5 H5A 0.9600 . ?
C5 H5B 0.9600 . ?
C5 H5C 0.9600 . ?
C5 P2 1.832(4) . ?
C6 H6A 0.9600 . ?
C6 H6B 0.9600 . ?
C6 H6C 0.9600 . ?
C6 P2 1.816(4) . ?
C7 H7A 0.9600 . ?
C7 H7B 0.9600 . ?
C7 H7C 0.9600 . ?
C7 P3 1.850(19) . ?
C8 H8A 0.9600 . ?
C8 H8B 0.9600 . ?
C8 H8C 0.9600 . ?
C8 P3 1.989(9) . ?
C9 H9A 0.9600 . ?
C9 H9B 0.9600 . ?
C9 H9C 0.9600 . ?
C9 P3 1.689(8) . ?
C7' H7'A 0.9600 . ?
C7' H7'B 0.9600 . ?
C7' H7'C 0.9600 . ?
C7' P3 1.67(2) . ?
C8' H8'A 0.9600 . ?
C8' H8'B 0.9600 . ?
C8' H8'C 0.9600 . ?
C8' P3 1.686(9) . ?
C9' H9'A 0.9600 . ?
C9' H9'B 0.9600 . ?
C9' H9'C 0.9600 . ?
C9' P3 2.063(11) . ?
C10 H10 0.9300 . ?
C10 C11 1.333(4) . ?
C11 H11 0.9300 . ?
C11 C12 1.479(3) . ?
C12 C13 1.364(4) . ?
C12 C17 1.434(4) . ?
C13 H13 0.9300 . ?
C13 C14 1.410(4) . ?
C14 H14 0.9300 . ?
C14 C15 1.361(4) . ?
C15 C16 1.445(4) . ?
C15 C26 1.482(3) . ?
C16 C17 1.448(3) . ?
C16 C21 1.394(4) . ?
C17 C18 1.391(4) . ?
C18 H18 0.9300 . ?
C18 C19 1.390(4) . ?
C19 C20 1.429(4) . ?
C19 C25 1.424(4) . ?
C20 C21 1.389(4) . ?
C20 C22 1.425(4) . ?
C21 H21 0.9300 . ?
C22 H22 0.9300 . ?
C22 C23 1.355(5) . ?
C23 H23 0.9300 . ?
C23 C24 1.410(6) . ?
C24 H24 0.9300 . ?
C24 C25 1.339(5) . ?
C25 H25 0.9300 . ?
C26 H26 0.9300 . ?
C26 C27 1.335(4) . ?
C27 H27 0.9300 . ?
C28 H28A 0.9600 . ?
C28 H28B 0.9600 . ?
C28 H28C 0.9600 . ?
C28 P4 1.815(4) . ?
C29 H29A 0.9600 . ?
C29 H29B 0.9600 . ?
C29 H29C 0.9600 . ?
C29 P4 1.813(4) . ?
C30 H30A 0.9600 . ?
C30 H30B 0.9600 . ?
C30 H30C 0.9600 . ?
C30 P4 1.825(4) . ?
C31 H31A 0.9600 . ?
C31 H31B 0.9600 . ?
C31 H31C 0.9600 . ?
C31 P5 1.824(4) . ?
C32 H32A 0.9600 . ?
C32 H32B 0.9600 . ?
C32 H32C 0.9600 . ?
C32 P5 1.820(3) . ?
C33 H33A 0.9600 . ?
C33 H33B 0.9600 . ?
C33 H33C 0.9600 . ?
C33 P5 1.822(4) . ?
C34 H34A 0.9600 . ?
C34 H34B 0.9600 . ?
C34 H34C 0.9600 . ?
C34 P6 1.826(4) . ?
C35 H35A 0.9600 . ?
C35 H35B 0.9600 . ?
C35 H35C 0.9600 . ?
C35 P6 1.798(5) . ?
C36 H36A 0.9600 . ?
C36 H36B 0.9600 . ?
C36 H36C 0.9600 . ?
C36 P6 1.820(4) . ?
C37 O1 1.120(4) . ?
C38 O2 1.149(4) . ?
C39 H39A 0.9700 . ?
C39 H39B 0.9700 . ?
C39 Cl3 1.639(9) . ?
C39 Cl4 1.655(9) . ?

loop_
_geom_hbond_atom_site_label_D
_geom_hbond_atom_site_label_H
_geom_hbond_atom_site_label_A
_geom_hbond_distance_DH
_geom_hbond_distance_HA
_geom_hbond_distance_DA
_geom_hbond_angle_DHA
_geom_hbond_site_symmetry_A
_geom_hbond_publ_flag
C1 H1B Cl1 0.96 2.36 3.139(13) 137.4 . yes
C8 H8B Cl1 0.96 2.59 3.211(11) 122.6 . yes

loop_
_geom_torsion_atom_site_label_1
_geom_torsion_atom_site_label_2
_geom_torsion_atom_site_label_3
_geom_torsion_atom_site_label_4
_geom_torsion
_geom_torsion_site_symmetry_1
_geom_torsion_site_symmetry_2
_geom_torsion_site_symmetry_3
_geom_torsion_site_symmetry_4
_geom_torsion_publ_flag
Ru1 C10 C11 C12 -178.4(2) . . . . ?
C10 C11 C12 C13 -40.6(4) . . . . ?
C10 C11 C12 C17 139.8(3) . . . . ?
C11 C12 C13 C14 179.7(3) . . . . ?
C11 C12 C17 C16 177.4(2) . . . . ?
C11 C12 C17 C18 -4.6(4) . . . . ?
C12 C13 C14 C15 3.2(4) . . . . ?
C12 C17 C18 C19 179.6(2) . . . . ?
C13 C12 C17 C16 -2.2(4) . . . . ?
C13 C12 C17 C18 175.7(2) . . . . ?
C13 C14 C15 C16 -2.4(4) . . . . ?
C13 C14 C15 C26 178.2(2) . . . . ?
C14 C15 C16 C17 -0.5(4) . . . . ?
C14 C15 C16 C21 -180.0(2) . . . . ?
C14 C15 C26 C27 -31.3(4) . . . . ?
C15 C16 C17 C12 2.8(3) . . . . ?
C15 C16 C17 C18 -175.2(2) . . . . ?
C15 C16 C21 C20 176.2(3) . . . . ?
C15 C26 C27 Ru2 -174.3(2) . . . . ?
C16 C15 C26 C27 149.3(3) . . . . ?
C16 C17 C18 C19 -2.4(4) . . . . ?
C17 C12 C13 C14 -0.7(4) . . . . ?
C17 C16 C21 C20 -3.3(4) . . . . ?
C17 C18 C19 C20 -0.8(4) . . . . ?
C17 C18 C19 C25 179.3(3) . . . . ?
C18 C19 C20 C21 2.0(4) . . . . ?
C18 C19 C20 C22 -180.0(3) . . . . ?
C18 C19 C25 C24 -178.9(3) . . . . ?
C19 C20 C21 C16 0.2(4) . . . . ?
C19 C20 C22 C23 -1.2(5) . . . . ?
C20 C19 C25 C24 1.2(5) . . . . ?
C20 C22 C23 C24 1.4(7) . . . . ?
C21 C16 C17 C12 -177.7(2) . . . . ?
C21 C16 C17 C18 4.3(4) . . . . ?
C21 C20 C22 C23 176.8(3) . . . . ?
C22 C20 C21 C16 -177.8(3) . . . . ?
C22 C23 C24 C25 -0.3(7) . . . . ?
C23 C24 C25 C19 -1.0(6) . . . . ?
C25 C19 C20 C21 -178.2(3) . . . . ?
C25 C19 C20 C22 -0.1(4) . . . . ?
C26 C15 C16 C17 178.8(2) . . . . ?
C26 C15 C16 C21 -0.6(4) . . . . ?
